data_2212854
loop_
_publ_author_name
'Kartal, Asl\?i'
'Albayrak, \,Ci\~gdem'
'Ocak \'Iskeleli, Nazan'
'A\~gar, Erbil'
'Erd\"onmez, Ahmet'

_publ_section_title
;
 (<i>E</i>)-2-[(2-Methoxyphenylimino)methyl]-4-methylphenol
;
_journal_coeditor_code DN2145
_journal_issue 4
_journal_name_full 'Acta Crystallographica Section E'
_journal_page_first o1878
_journal_page_last o1879
_journal_paper_doi 10.1107/S1600536807012652
_journal_volume 63
_journal_year 2007
_chemical_formula_iupac 'C15 H15 N O2'
_chemical_formula_moiety 'C15 H15 N O2'
_chemical_formula_sum 'C15 H15 N O2'
_chemical_formula_weight 241.28
_chemical_name_systematic
;
(E)-2-[(2-methoxyphenylimino)methyl]-4-methylphenol
;
_space_group_IT_number 19
_symmetry_cell_setting orthorhombic
_symmetry_space_group_name_Hall 'P 2ac 2ab'
_symmetry_space_group_name_H-M 'P 21 21 21'
_atom_sites_solution_hydrogens geom
_atom_sites_solution_primary direct
_atom_sites_solution_secondary difmap
_cell_angle_alpha 90.00
_cell_angle_beta 90.00
_cell_angle_gamma 90.00
_cell_formula_units_Z 4
_cell_length_a 13.4486(11)
_cell_length_b 12.7471(10)
_cell_length_c 7.5183(6)
_cell_measurement_reflns_used 24102
_cell_measurement_temperature 293(2)
_cell_measurement_theta_max 27.93
_cell_measurement_theta_min 2.20
_cell_volume 1288.87(18)
_computing_cell_refinement X-AREA
_computing_data_collection 'X-AREA (Stoe & Cie, 2002)'
_computing_data_reduction 'X-RED32 (Stoe & Cie, 2002)'
_computing_molecular_graphics 'ORTEPIII (Burnett & Johnson, 1996) and ORTEP-3 for Windows (Farrugia, 1997)'
_computing_publication_material 'WinGX (Farrugia, 1999)'
_computing_structure_refinement 'SHELXL97 (Sheldrick, 1997)'
_computing_structure_solution 'SHELXS97 (Sheldrick, 1997)'
_diffrn_ambient_temperature 293(2)
_diffrn_detector_area_resol_mean 6.67
_diffrn_measured_fraction_theta_full 0.997
_diffrn_measured_fraction_theta_max 0.997
_diffrn_measurement_device_type 'Stoe IPDS2'
_diffrn_measurement_method \w
_diffrn_radiation_monochromator graphite
_diffrn_radiation_source 'fine-focus sealed tube'
_diffrn_radiation_type MoK\a
_diffrn_radiation_wavelength 0.71073
_diffrn_reflns_av_R_equivalents 0.0540
_diffrn_reflns_av_sigmaI/netI 0.0288
_diffrn_reflns_limit_h_max 17
_diffrn_reflns_limit_h_min -17
_diffrn_reflns_limit_k_max 16
_diffrn_reflns_limit_k_min 0
_diffrn_reflns_limit_l_max 9
_diffrn_reflns_limit_l_min 0
_diffrn_reflns_number 20043
_diffrn_reflns_theta_full 27.91
_diffrn_reflns_theta_max 27.91
_diffrn_reflns_theta_min 2.20
_diffrn_standards_decay_% 0
_diffrn_standards_interval_count 0
_diffrn_standards_interval_time 0
_diffrn_standards_number 0
_exptl_absorpt_coefficient_mu 0.083
_exptl_absorpt_correction_T_max 0.9949
_exptl_absorpt_correction_T_min 0.9877
_exptl_absorpt_correction_type integration
_exptl_absorpt_process_details '(X-RED32; Stoe & Cie, 2002)'
_exptl_crystal_colour orange
_exptl_crystal_density_diffrn 1.243
_exptl_crystal_density_method 'not measured'
_exptl_crystal_description prism
_exptl_crystal_F_000 512
_exptl_crystal_size_max 0.760
_exptl_crystal_size_mid 0.633
_exptl_crystal_size_min 0.420
_refine_diff_density_max 0.120
_refine_diff_density_min -0.095
_refine_ls_extinction_method none
_refine_ls_goodness_of_fit_ref 1.058
_refine_ls_hydrogen_treatment constr
_refine_ls_matrix_type full
_refine_ls_number_parameters 165
_refine_ls_number_reflns 1779
_refine_ls_number_restraints 0
_refine_ls_restrained_S_all 1.058
_refine_ls_R_factor_all 0.0376
_refine_ls_R_factor_gt 0.0319
_refine_ls_shift/su_max 0.000
_refine_ls_shift/su_mean 0.000
_refine_ls_structure_factor_coef Fsqd
_refine_ls_weighting_details 'calc w=1/[\s^2^(Fo^2^)+(0.0563P)^2^+0.0247P] where P=(Fo^2^+2Fc^2^)/3'
_refine_ls_weighting_scheme calc
_refine_ls_wR_factor_gt 0.0871
_refine_ls_wR_factor_ref 0.0900
_reflns_number_gt 1528
_reflns_number_total 1779
_reflns_threshold_expression I>2\s(I)
_cod_data_source_file dn2145.cif
_cod_data_source_block I
_cod_database_code 2212854
_cod_database_fobs_code 2212854

loop_
_symmetry_equiv_pos_as_xyz
'x, y, z'
'-x+1/2, -y, z+1/2'
'x+1/2, -y+1/2, -z'
'-x, y+1/2, -z+1/2'

loop_
_atom_site_type_symbol
_atom_site_label
_atom_site_fract_x
_atom_site_fract_y
_atom_site_fract_z
_atom_site_U_iso_or_equiv
_atom_site_adp_type
_atom_site_calc_flag
_atom_site_refinement_flags
_atom_site_occupancy
C C1 0.37616(10) 0.63177(11) 0.1266(2) 0.0552(3) Uani d . 1
C C2 0.45584(11) 0.56816(12) 0.0829(2) 0.0609(4) Uani d . 1
H H2 0.5101 0.5963 0.0230 0.073 Uiso calc R 1
C C3 0.45514(12) 0.46327(12) 0.1278(2) 0.0611(4) Uani d . 1
H H3 0.5099 0.4221 0.0988 0.073 Uiso calc R 1
C C4 0.37502(12) 0.41710(11) 0.2152(2) 0.0577(3) Uani d . 1
C C5 0.29571(11) 0.48109(11) 0.2567(2) 0.0547(3) Uani d . 1
H H5 0.2411 0.4520 0.3145 0.066 Uiso calc R 1
C C6 0.29423(10) 0.58795(11) 0.21518(18) 0.0507(3) Uani d . 1
C C7 0.37517(16) 0.30259(13) 0.2647(3) 0.0798(5) Uani d . 1
H H7A 0.4360 0.2708 0.2251 0.120 Uiso calc PR 0.50
H H7B 0.3198 0.2682 0.2091 0.120 Uiso calc PR 0.50
H H7C 0.3698 0.2958 0.3915 0.120 Uiso calc PR 0.50
H H7D 0.3144 0.2857 0.3253 0.120 Uiso calc PR 0.50
H H7E 0.4306 0.2883 0.3414 0.120 Uiso calc PR 0.50
H H7F 0.3806 0.2608 0.1590 0.120 Uiso calc PR 0.50
C C8 0.21095(11) 0.65180(11) 0.2703(2) 0.0549(3) Uani d . 1
H H8 0.1592 0.6208 0.3332 0.066 Uiso calc R 1
C C9 0.12563(11) 0.81141(12) 0.29220(19) 0.0575(3) Uani d . 1
C C10 0.02933(12) 0.77293(15) 0.3133(3) 0.0705(4) Uani d . 1
H H10 0.0158 0.7029 0.2882 0.085 Uiso calc R 1
C C11 -0.04573(13) 0.83765(18) 0.3708(3) 0.0834(5) Uani d . 1
H H11 -0.1099 0.8117 0.3840 0.100 Uiso calc R 1
C C12 -0.02563(15) 0.94050(19) 0.4088(3) 0.0847(6) Uani d . 1
H H12 -0.0763 0.9835 0.4508 0.102 Uiso calc R 1
C C13 0.06812(15) 0.98145(16) 0.3860(3) 0.0792(5) Uani d . 1
H H13 0.0804 1.0518 0.4105 0.095 Uiso calc R 1
C C14 0.14427(12) 0.91685(14) 0.3262(2) 0.0639(4) Uani d . 1
C C15 0.26152(18) 1.05780(15) 0.3066(4) 0.0960(7) Uani d . 1
H H15A 0.2205 1.0944 0.2225 0.144 Uiso calc R 1
H H15B 0.3303 1.0690 0.2780 0.144 Uiso calc R 1
H H15C 0.2483 1.0837 0.4242 0.144 Uiso calc R 1
N N1 0.20646(9) 0.74989(10) 0.23492(17) 0.0571(3) Uani d . 1
O O1 0.37966(9) 0.73482(8) 0.0839(2) 0.0737(3) Uani d . 1
H H1 0.3304 0.7645 0.1240 0.111 Uiso calc R 1
O O2 0.24006(9) 0.94876(9) 0.2995(2) 0.0799(4) Uani d . 1

loop_
_atom_site_aniso_label
_atom_site_aniso_U_11
_atom_site_aniso_U_22
_atom_site_aniso_U_33
_atom_site_aniso_U_12
_atom_site_aniso_U_13
_atom_site_aniso_U_23
C1 0.0558(7) 0.0509(7) 0.0589(8) -0.0058(6) -0.0001(7) 0.0022(6)
C2 0.0548(7) 0.0618(9) 0.0659(9) -0.0051(6) 0.0074(7) -0.0003(7)
C3 0.0587(8) 0.0598(8) 0.0647(9) 0.0039(7) 0.0011(7) -0.0091(7)
C4 0.0689(8) 0.0501(7) 0.0540(7) -0.0014(6) -0.0033(7) -0.0021(6)
C5 0.0588(8) 0.0531(7) 0.0522(7) -0.0083(6) 0.0002(6) 0.0029(6)
C6 0.0523(7) 0.0514(7) 0.0484(7) -0.0028(6) -0.0018(6) 0.0002(6)
C7 0.1026(13) 0.0532(9) 0.0837(12) 0.0047(9) 0.0105(11) 0.0047(9)
C8 0.0533(7) 0.0585(8) 0.0528(7) -0.0038(6) 0.0009(6) 0.0031(6)
C9 0.0569(7) 0.0637(8) 0.0520(7) 0.0081(6) -0.0014(6) 0.0035(7)
C10 0.0587(8) 0.0797(11) 0.0731(10) 0.0023(7) -0.0014(8) 0.0079(9)
C11 0.0581(9) 0.1117(15) 0.0803(12) 0.0119(10) 0.0049(9) 0.0122(12)
C12 0.0751(11) 0.1112(16) 0.0678(10) 0.0322(11) 0.0056(9) -0.0057(11)
C13 0.0840(12) 0.0826(12) 0.0711(10) 0.0248(9) -0.0064(9) -0.0134(10)
C14 0.0635(8) 0.0676(9) 0.0605(8) 0.0094(7) -0.0043(7) -0.0047(8)
C15 0.1019(14) 0.0580(10) 0.1281(19) -0.0041(10) -0.0078(14) -0.0123(12)
N1 0.0542(6) 0.0563(7) 0.0608(7) 0.0032(5) -0.0006(6) 0.0008(6)
O1 0.0687(6) 0.0532(6) 0.0994(9) -0.0031(5) 0.0171(7) 0.0147(6)
O2 0.0709(7) 0.0567(6) 0.1121(11) -0.0002(5) -0.0008(7) -0.0101(7)

loop_
_atom_type_symbol
_atom_type_description
_atom_type_scat_dispersion_real
_atom_type_scat_dispersion_imag
_atom_type_scat_source
C C 0.0033 0.0016 'International Tables Vol C Tables 4.2.6.8 and 6.1.1.4'
H H 0.0000 0.0000 'International Tables Vol C Tables 4.2.6.8 and 6.1.1.4'
N N 0.0061 0.0033 'International Tables Vol C Tables 4.2.6.8 and 6.1.1.4'
O O 0.0106 0.0060 'International Tables Vol C Tables 4.2.6.8 and 6.1.1.4'

loop_
_geom_angle_atom_site_label_1
_geom_angle_atom_site_label_2
_geom_angle_atom_site_label_3
_geom_angle
O1 C1 C2 119.06(13)
O1 C1 C6 121.75(13)
C2 C1 C6 119.19(13)
C3 C2 C1 120.33(14)
C3 C2 H2 119.8
C1 C2 H2 119.8
C2 C3 C4 122.04(14)
C2 C3 H3 119.0
C4 C3 H3 119.0
C5 C4 C3 117.09(14)
C5 C4 C7 121.22(15)
C3 C4 C7 121.68(15)
C4 C5 C6 122.49(14)
C4 C5 H5 118.8
C6 C5 H5 118.8
C5 C6 C1 118.86(13)
C5 C6 C8 119.73(13)
C1 C6 C8 121.36(13)
C4 C7 H7A 109.5
C4 C7 H7B 109.5
H7A C7 H7B 109.5
C4 C7 H7C 109.5
H7A C7 H7C 109.5
H7B C7 H7C 109.5
C4 C7 H7D 109.5
H7A C7 H7D 141.1
H7B C7 H7D 56.3
H7C C7 H7D 56.3
C4 C7 H7E 109.5
H7A C7 H7E 56.3
H7B C7 H7E 141.1
H7C C7 H7E 56.3
H7D C7 H7E 109.5
C4 C7 H7F 109.5
H7A C7 H7F 56.3
H7B C7 H7F 56.3
H7C C7 H7F 141.1
H7D C7 H7F 109.5
H7E C7 H7F 109.5
N1 C8 C6 121.82(13)
N1 C8 H8 119.1
C6 C8 H8 119.1
C14 C9 C10 119.12(15)
C14 C9 N1 117.08(13)
C10 C9 N1 123.79(14)
C11 C10 C9 120.48(18)
C11 C10 H10 119.8
C9 C10 H10 119.8
C12 C11 C10 119.73(18)
C12 C11 H11 120.1
C10 C11 H11 120.1
C11 C12 C13 121.24(17)
C11 C12 H12 119.4
C13 C12 H12 119.4
C12 C13 C14 119.43(19)
C12 C13 H13 120.3
C14 C13 H13 120.3
O2 C14 C13 124.52(17)
O2 C14 C9 115.51(14)
C13 C14 C9 119.96(17)
O2 C15 H15A 109.5
O2 C15 H15B 109.5
H15A C15 H15B 109.5
O2 C15 H15C 109.5
H15A C15 H15C 109.5
H15B C15 H15C 109.5
C8 N1 C9 121.14(13)
C1 O1 H1 109.5
C14 O2 C15 118.52(14)

loop_
_geom_bond_atom_site_label_1
_geom_bond_atom_site_label_2
_geom_bond_distance
C1 O1 1.3532(16)
C1 C2 1.383(2)
C1 C6 1.4033(19)
C2 C3 1.379(2)
C2 H2 0.9300
C3 C4 1.393(2)
C3 H3 0.9300
C4 C5 1.379(2)
C4 C7 1.506(2)
C5 C6 1.3977(18)
C5 H5 0.9300
C6 C8 1.445(2)
C7 H7A 0.9600
C7 H7B 0.9600
C7 H7C 0.9600
C7 H7D 0.9600
C7 H7E 0.9600
C7 H7F 0.9600
C8 N1 1.2797(18)
C8 H8 0.9300
C9 C14 1.391(2)
C9 C10 1.394(2)
C9 N1 1.4079(18)
C10 C11 1.374(3)
C10 H10 0.9300
C11 C12 1.369(3)
C11 H11 0.9300
C12 C13 1.375(3)
C12 H12 0.9300
C13 C14 1.389(2)
C13 H13 0.9300
C14 O2 1.366(2)
C15 O2 1.4206(18)
C15 H15A 0.9600
C15 H15B 0.9600
C15 H15C 0.9600
O1 H1 0.8200

loop_
_geom_hbond_atom_site_label_D
_geom_hbond_atom_site_label_H
_geom_hbond_atom_site_label_A
_geom_hbond_distance_DH
_geom_hbond_distance_HA
_geom_hbond_distance_DA
_geom_hbond_angle_DHA
O1 H1 N1 0.82 1.87 2.5984(17) 146.7
